data_4500603
loop_
_publ_author_name
'Zang, Shuang-Quan'
'Fan, Ya-Juan'
'Li, Jia-Bin'
'Hou, Hong-Wei'
'Mak, Thomas C. W.'

_publ_section_title
;
 Halogen Bonding in the Assembly of Coordination Polymers Based on
 5-Iodo-Isophthalic Acid
;
_journal_issue 8
_journal_name_full 'Crystal Growth &amp; Design'
_journal_page_first 3395
_journal_paper_doi 10.1021/cg200022j
_journal_volume 11
_journal_year 2011
_chemical_formula_moiety 'C40 H24 I2 N4 O9 Zn2'
_chemical_formula_sum 'C40 H24 I2 N4 O9 Zn2'
_chemical_formula_weight 1089.17
_chemical_name_systematic
; 
 ? 
;
_space_group_IT_number 15
_symmetry_cell_setting monoclinic
_symmetry_space_group_name_Hall '-C 2yc'
_symmetry_space_group_name_H-M 'C 1 2/c 1'
_atom_sites_solution_hydrogens geom
_atom_sites_solution_primary direct
_atom_sites_solution_secondary difmap
_audit_creation_method SHELXL-97
_cell_angle_alpha 90.00
_cell_angle_beta 122.08(3)
_cell_angle_gamma 90.00
_cell_formula_units_Z 4
_cell_length_a 27.451(5)
_cell_length_b 9.5170(19)
_cell_length_c 16.842(3)
_cell_measurement_reflns_used 5802
_cell_measurement_temperature 296(2)
_cell_measurement_theta_max 29.16
_cell_measurement_theta_min 2.43
_cell_volume 3728.1(17)
_computing_cell_refinement 'Bruker XSCANS'
_computing_data_collection 'Bruker XSCANS'
_computing_data_reduction 'Bruker SHELXTL'
_computing_molecular_graphics 'Bruker SHELXTL'
_computing_publication_material 'Bruker SHELXTL'
_computing_structure_refinement 'SHELXL-97 (Sheldrick, 1997)'
_computing_structure_solution 'SHELXS-97 (Sheldrick, 1990)'
_diffrn_ambient_temperature 296(2)
_diffrn_measured_fraction_theta_full 0.997
_diffrn_measured_fraction_theta_max 0.997
_diffrn_measurement_device_type 'Bruker Smart APEX II CCD area detector'
_diffrn_measurement_method '\w scans'
_diffrn_radiation_monochromator graphite
_diffrn_radiation_source 'fine-focus sealed tube'
_diffrn_radiation_type MoK\a
_diffrn_radiation_wavelength 0.71073
_diffrn_reflns_av_R_equivalents 0.0441
_diffrn_reflns_av_sigmaI/netI 0.0281
_diffrn_reflns_limit_h_max 32
_diffrn_reflns_limit_h_min -32
_diffrn_reflns_limit_k_max 11
_diffrn_reflns_limit_k_min -11
_diffrn_reflns_limit_l_max 20
_diffrn_reflns_limit_l_min -20
_diffrn_reflns_number 18065
_diffrn_reflns_theta_full 25.00
_diffrn_reflns_theta_max 25.00
_diffrn_reflns_theta_min 2.31
_exptl_absorpt_coefficient_mu 3.007
_exptl_absorpt_correction_T_max 0.6289
_exptl_absorpt_correction_T_min 0.5846
_exptl_absorpt_correction_type multi-scan
_exptl_absorpt_process_details 'SADABS (Bruker, 2009)'
_exptl_crystal_colour colourless
_exptl_crystal_density_diffrn 1.940
_exptl_crystal_density_method 'not measured'
_exptl_crystal_description rectangular
_exptl_crystal_F_000 2120
_exptl_crystal_size_max 0.20
_exptl_crystal_size_mid 0.18
_exptl_crystal_size_min 0.17
_refine_diff_density_max 0.794
_refine_diff_density_min -1.084
_refine_diff_density_rms 0.114
_refine_ls_extinction_method none
_refine_ls_goodness_of_fit_ref 1.088
_refine_ls_hydrogen_treatment constr
_refine_ls_matrix_type full
_refine_ls_number_parameters 258
_refine_ls_number_reflns 3275
_refine_ls_number_restraints 19
_refine_ls_restrained_S_all 1.105
_refine_ls_R_factor_all 0.0587
_refine_ls_R_factor_gt 0.0549
_refine_ls_shift/su_max 0.000
_refine_ls_shift/su_mean 0.000
_refine_ls_structure_factor_coef Fsqd
_refine_ls_weighting_details 'calc w=1/[\s^2^(Fo^2^)+(0.0781P)^2^+25.1725P] where P=(Fo^2^+2Fc^2^)/3'
_refine_ls_weighting_scheme calc
_refine_ls_wR_factor_gt 0.1473
_refine_ls_wR_factor_ref 0.1504
_reflns_number_gt 3079
_reflns_number_total 3275
_reflns_threshold_expression >2sigma(I)
_cod_data_source_file cg200022j_si_002.cif
_cod_data_source_block compound1
_cod_original_cell_volume 3728.2(17)
_cod_original_sg_symbol_H-M 'C 2/c'
_cod_database_code 4500603

loop_
_symmetry_equiv_pos_as_xyz
'x, y, z'
'-x, y, -z+1/2'
'x+1/2, y+1/2, z'
'-x+1/2, y+1/2, -z+1/2'
'-x, -y, -z'
'x, -y, z-1/2'
'-x+1/2, -y+1/2, -z'
'x+1/2, -y+1/2, z-1/2'

loop_
_atom_site_label
_atom_site_type_symbol
_atom_site_fract_x
_atom_site_fract_y
_atom_site_fract_z
_atom_site_U_iso_or_equiv
_atom_site_adp_type
_atom_site_occupancy
_atom_site_symmetry_multiplicity
_atom_site_calc_flag
_atom_site_refinement_flags
Zn1 Zn 0.08225(3) 0.29914(6) 0.35930(4) 0.0325(2) Uani 1 1 d .
O1 O 0.04765(18) 0.0918(5) 0.1727(3) 0.0526(12) Uani 1 1 d .
O2 O 0.12003(18) 0.1927(4) 0.3005(3) 0.0449(10) Uani 1 1 d .
O3 O 0.0919(2) -0.1892(4) -0.0334(3) 0.0464(10) Uani 1 1 d .
O4 O 0.1829(3) -0.2286(7) 0.0163(4) 0.085(2) Uani 1 1 d .
O1W O 0.0000 0.2154(5) 0.2500 0.0318(11) Uani 1 2 d SD
H1WA H 0.0003 0.1448 0.2193 0.048 Uiso 1 1 d RD
N1 N 0.0325(2) 0.4722(5) 0.3680(3) 0.0404(11) Uani 1 1 d .
N2 N 0.1301(3) 0.4761(5) 0.3691(4) 0.0511(14) Uani 1 1 d .
C1 C 0.0999(3) 0.1136(6) 0.2294(4) 0.0353(12) Uani 1 1 d .
C2 C 0.1445(3) -0.1823(6) 0.0267(4) 0.0422(14) Uani 1 1 d .
C3 C 0.1426(2) 0.0385(6) 0.2138(4) 0.0343(12) Uani 1 1 d .
C4 C 0.1999(3) 0.0309(6) 0.2862(4) 0.0412(13) Uani 1 1 d .
H4 H 0.2129 0.0788 0.3421 0.049 Uiso 1 1 calc R
C5 C 0.2372(3) -0.0498(7) 0.2731(4) 0.0431(14) Uani 1 1 d .
C6 C 0.2187(3) -0.1206(6) 0.1905(4) 0.0401(13) Uani 1 1 d .
H6 H 0.2442 -0.1761 0.1838 0.048 Uiso 1 1 calc R
C7 C 0.1621(3) -0.1086(6) 0.1178(4) 0.0344(12) Uani 1 1 d .
C8 C 0.1240(2) -0.0302(6) 0.1299(4) 0.0332(12) Uani 1 1 d .
H8 H 0.0857 -0.0237 0.0814 0.040 Uiso 1 1 calc R
C9 C -0.0146(3) 0.4696(8) 0.3698(6) 0.0591(19) Uani 1 1 d .
H9 H -0.0312 0.3831 0.3671 0.071 Uiso 1 1 calc R
C10 C -0.0408(4) 0.5909(10) 0.3757(8) 0.082(3) Uani 1 1 d .
H10 H -0.0741 0.5851 0.3772 0.098 Uiso 1 1 calc R
C11 C -0.0170(4) 0.7187(9) 0.3793(7) 0.075(3) Uani 1 1 d .
H11 H -0.0348 0.8006 0.3816 0.091 Uiso 1 1 calc R
C12 C 0.0328(3) 0.7265(7) 0.3796(5) 0.0502(16) Uani 1 1 d .
C13 C 0.0560(3) 0.6000(6) 0.3728(4) 0.0407(14) Uani 1 1 d .
C14 C 0.0630(4) 0.8546(7) 0.3876(5) 0.060(2) Uani 1 1 d .
H14 H 0.0478 0.9392 0.3925 0.072 Uiso 1 1 calc R
C15 C 0.1109(4) 0.8570(7) 0.3884(6) 0.067(2) Uani 1 1 d .
H15 H 0.1286 0.9426 0.3931 0.080 Uiso 1 1 calc R
C16 C 0.1084(3) 0.6006(6) 0.3731(4) 0.0439(15) Uani 1 1 d .
C17 C 0.1368(4) 0.7286(7) 0.3820(6) 0.0590(19) Uani 1 1 d .
C18 C 0.1894(4) 0.7223(10) 0.3896(8) 0.082(3) Uani 1 1 d U
H18 H 0.2090 0.8048 0.3945 0.099 Uiso 1 1 calc R
C19 C 0.2130(5) 0.5935(11) 0.3899(9) 0.095(3) Uani 1 1 d U
H19 H 0.2491 0.5878 0.3975 0.114 Uiso 1 1 calc R
C20 C 0.1811(4) 0.4723(10) 0.3785(7) 0.077(2) Uani 1 1 d U
H20 H 0.1964 0.3856 0.3774 0.093 Uiso 1 1 calc R
I1 I 0.32299(2) -0.07917(8) 0.38099(4) 0.0834(3) Uani 1 1 d .

loop_
_atom_site_aniso_label
_atom_site_aniso_U_11
_atom_site_aniso_U_22
_atom_site_aniso_U_33
_atom_site_aniso_U_23
_atom_site_aniso_U_13
_atom_site_aniso_U_12
Zn1 0.0483(4) 0.0245(3) 0.0321(4) -0.0002(2) 0.0264(3) -0.0006(3)
O1 0.034(2) 0.067(3) 0.052(3) -0.027(2) 0.020(2) 0.001(2)
O2 0.045(2) 0.049(2) 0.047(2) -0.022(2) 0.029(2) -0.0073(19)
O3 0.056(3) 0.044(2) 0.042(2) -0.0134(19) 0.028(2) -0.009(2)
O4 0.077(4) 0.122(5) 0.062(3) -0.026(3) 0.040(3) 0.030(4)
O1W 0.036(3) 0.025(3) 0.035(3) 0.000 0.019(2) 0.000
N1 0.050(3) 0.035(3) 0.034(3) -0.003(2) 0.021(2) 0.002(2)
N2 0.077(4) 0.031(3) 0.071(4) -0.007(2) 0.057(3) -0.004(3)
C1 0.043(3) 0.030(3) 0.037(3) -0.005(2) 0.024(3) 0.001(2)
C2 0.061(4) 0.035(3) 0.037(3) -0.005(2) 0.030(3) 0.004(3)
C3 0.042(3) 0.033(3) 0.034(3) -0.005(2) 0.024(3) -0.005(2)
C4 0.044(3) 0.044(3) 0.037(3) -0.011(3) 0.022(3) -0.007(3)
C5 0.031(3) 0.057(4) 0.042(3) 0.001(3) 0.020(3) -0.001(3)
C6 0.042(3) 0.045(3) 0.040(3) 0.001(3) 0.026(3) 0.007(3)
C7 0.045(3) 0.033(3) 0.035(3) -0.005(2) 0.028(3) -0.004(2)
C8 0.037(3) 0.029(3) 0.034(3) -0.002(2) 0.019(2) -0.006(2)
C9 0.050(4) 0.056(4) 0.070(5) -0.020(4) 0.031(4) -0.013(3)
C10 0.051(5) 0.084(6) 0.111(8) -0.025(5) 0.043(5) -0.002(4)
C11 0.063(5) 0.058(5) 0.091(6) -0.022(4) 0.031(5) 0.014(4)
C12 0.057(4) 0.038(3) 0.041(3) -0.004(3) 0.016(3) 0.011(3)
C13 0.052(4) 0.031(3) 0.027(3) 0.000(2) 0.014(3) 0.005(3)
C14 0.078(5) 0.030(3) 0.053(4) -0.003(3) 0.020(4) 0.013(3)
C15 0.110(7) 0.027(3) 0.071(5) -0.002(3) 0.053(5) -0.004(4)
C16 0.077(5) 0.027(3) 0.039(3) 0.000(2) 0.039(3) -0.001(3)
C17 0.091(6) 0.036(3) 0.066(5) -0.004(3) 0.053(4) -0.007(4)
C18 0.092(4) 0.072(4) 0.100(5) -0.001(3) 0.062(4) -0.014(3)
C19 0.095(5) 0.092(5) 0.119(5) -0.008(4) 0.070(4) -0.011(4)
C20 0.081(4) 0.069(4) 0.098(5) -0.012(3) 0.059(4) -0.006(3)
I1 0.0458(3) 0.1366(6) 0.0503(4) -0.0096(3) 0.0138(3) 0.0100(3)

loop_
_atom_type_symbol
_atom_type_description
_atom_type_scat_dispersion_real
_atom_type_scat_dispersion_imag
_atom_type_scat_source
C C 0.0033 0.0016 'International Tables Vol C Tables 4.2.6.8 and 6.1.1.4'
H H 0.0000 0.0000 'International Tables Vol C Tables 4.2.6.8 and 6.1.1.4'
I I -0.4742 1.8119 'International Tables Vol C Tables 4.2.6.8 and 6.1.1.4'
N N 0.0061 0.0033 'International Tables Vol C Tables 4.2.6.8 and 6.1.1.4'
O O 0.0106 0.0060 'International Tables Vol C Tables 4.2.6.8 and 6.1.1.4'
Zn Zn 0.2839 1.4301 'International Tables Vol C Tables 4.2.6.8 and 6.1.1.4'

loop_
_geom_angle_atom_site_label_1
_geom_angle_atom_site_label_2
_geom_angle_atom_site_label_3
_geom_angle
_geom_angle_site_symmetry_1
_geom_angle_site_symmetry_3
_geom_angle_publ_flag
O3 Zn1 O2 108.89(19) 6_556 . y
O3 Zn1 N2 125.5(2) 6_556 . y
O2 Zn1 N2 88.76(19) . . y
O3 Zn1 O1W 98.91(16) 6_556 . y
O2 Zn1 O1W 88.51(13) . . y
N2 Zn1 O1W 133.7(2) . . y
O3 Zn1 N1 97.04(18) 6_556 . y
O2 Zn1 N1 154.02(19) . . y
N2 Zn1 N1 77.1(2) . . y
O1W Zn1 N1 85.86(17) . . y
C1 O2 Zn1 132.4(4) . . ?
C2 O3 Zn1 107.7(4) . 6 ?
Zn1 O1W Zn1 136.9(2) 2 . ?
Zn1 O1W H1WA 96.7 2 . ?
Zn1 O1W H1WA 117.7 . . ?
C9 N1 C13 117.4(6) . . ?
C9 N1 Zn1 130.1(5) . . ?
C13 N1 Zn1 112.5(4) . . ?
C20 N2 C16 119.1(6) . . ?
C20 N2 Zn1 124.7(5) . . ?
C16 N2 Zn1 116.0(5) . . ?
O1 C1 O2 124.7(5) . . ?
O1 C1 C3 118.1(5) . . ?
O2 C1 C3 117.2(5) . . ?
O4 C2 O3 124.8(6) . . ?
O4 C2 C7 118.1(6) . . ?
O3 C2 C7 117.0(5) . . ?
C8 C3 C4 120.1(5) . . ?
C8 C3 C1 120.2(5) . . ?
C4 C3 C1 119.6(5) . . ?
C3 C4 C5 118.5(5) . . ?
C3 C4 H4 120.8 . . ?
C5 C4 H4 120.8 . . ?
C6 C5 C4 121.5(6) . . ?
C6 C5 I1 117.0(4) . . ?
C4 C5 I1 121.4(5) . . ?
C5 C6 C7 119.6(5) . . ?
C5 C6 H6 120.2 . . ?
C7 C6 H6 120.2 . . ?
C6 C7 C8 119.7(5) . . ?
C6 C7 C2 117.6(5) . . ?
C8 C7 C2 122.6(5) . . ?
C7 C8 C3 120.5(5) . . ?
C7 C8 H8 119.8 . . ?
C3 C8 H8 119.8 . . ?
N1 C9 C10 122.7(7) . . ?
N1 C9 H9 118.7 . . ?
C10 C9 H9 118.7 . . ?
C11 C10 C9 119.3(8) . . ?
C11 C10 H10 120.4 . . ?
C9 C10 H10 120.4 . . ?
C10 C11 C12 120.1(7) . . ?
C10 C11 H11 120.0 . . ?
C12 C11 H11 120.0 . . ?
C11 C12 C13 116.9(7) . . ?
C11 C12 C14 124.8(7) . . ?
C13 C12 C14 118.3(7) . . ?
N1 C13 C12 123.6(6) . . ?
N1 C13 C16 116.6(5) . . ?
C12 C13 C16 119.8(6) . . ?
C15 C14 C12 122.7(7) . . ?
C15 C14 H14 118.7 . . ?
C12 C14 H14 118.7 . . ?
C14 C15 C17 121.1(7) . . ?
C14 C15 H15 119.5 . . ?
C17 C15 H15 119.5 . . ?
N2 C16 C17 122.2(7) . . ?
N2 C16 C13 117.8(5) . . ?
C17 C16 C13 120.0(6) . . ?
C18 C17 C16 117.7(7) . . ?
C18 C17 C15 124.1(8) . . ?
C16 C17 C15 118.1(7) . . ?
C17 C18 C19 120.2(9) . . ?
C17 C18 H18 119.9 . . ?
C19 C18 H18 119.9 . . ?
C18 C19 C20 118.1(10) . . ?
C18 C19 H19 120.9 . . ?
C20 C19 H19 120.9 . . ?
N2 C20 C19 122.7(9) . . ?
N2 C20 H20 118.7 . . ?
C19 C20 H20 118.7 . . ?

loop_
_geom_bond_atom_site_label_1
_geom_bond_atom_site_label_2
_geom_bond_distance
_geom_bond_site_symmetry_2
_geom_bond_publ_flag
Zn1 O3 1.980(4) 6_556 y
Zn1 O2 2.044(4) . y
Zn1 N2 2.087(5) . y
Zn1 O1W 2.169(2) . y
Zn1 N1 2.194(5) . y
O1 C1 1.247(7) . ?
O2 C1 1.266(7) . ?
O3 C2 1.250(8) . ?
O3 Zn1 1.980(4) 6 y
O4 C2 1.236(8) . ?
O1W Zn1 2.169(2) 2 y
O1W H1WA 0.8505 . ?
N1 C9 1.309(9) . ?
N1 C13 1.360(8) . ?
N2 C20 1.324(10) . ?
N2 C16 1.344(8) . ?
C1 C3 1.510(8) . ?
C2 C7 1.514(8) . ?
C3 C8 1.385(8) . ?
C3 C4 1.389(8) . ?
C4 C5 1.389(9) . ?
C4 H4 0.9300 . ?
C5 C6 1.377(9) . ?
C5 I1 2.093(6) . ?
C6 C7 1.380(9) . ?
C6 H6 0.9300 . ?
C7 C8 1.385(8) . ?
C8 H8 0.9300 . ?
C9 C10 1.392(11) . ?
C9 H9 0.9300 . ?
C10 C11 1.366(12) . ?
C10 H10 0.9300 . ?
C11 C12 1.368(12) . ?
C11 H11 0.9300 . ?
C12 C13 1.394(8) . ?
C12 C14 1.439(11) . ?
C13 C16 1.436(10) . ?
C14 C15 1.310(12) . ?
C14 H14 0.9300 . ?
C15 C17 1.447(11) . ?
C15 H15 0.9300 . ?
C16 C17 1.411(9) . ?
C17 C18 1.380(13) . ?
C18 C19 1.386(13) . ?
C18 H18 0.9300 . ?
C19 C20 1.398(13) . ?
C19 H19 0.9300 . ?
C20 H20 0.9300 . ?

loop_
_geom_hbond_atom_site_label_D
_geom_hbond_atom_site_label_H
_geom_hbond_atom_site_label_A
_geom_hbond_distance_DH
_geom_hbond_distance_HA
_geom_hbond_distance_DA
_geom_hbond_angle_DHA
O1W H1WA O1 0.85 1.91 2.568(5) 133.3

loop_
_geom_torsion_atom_site_label_1
_geom_torsion_atom_site_label_2
_geom_torsion_atom_site_label_3
_geom_torsion_atom_site_label_4
_geom_torsion
_geom_torsion_site_symmetry_1
_geom_torsion_site_symmetry_4
O3 Zn1 O2 C1 99.1(6) 6_556 .
N2 Zn1 O2 C1 -133.6(6) . .
O1W Zn1 O2 C1 0.2(5) . .
N1 Zn1 O2 C1 -77.2(7) . .
O3 Zn1 O1W Zn1 129.58(13) 6_556 2
O2 Zn1 O1W Zn1 -121.53(13) . 2
N2 Zn1 O1W Zn1 -34.7(2) . 2
N1 Zn1 O1W Zn1 33.09(13) . 2
O3 Zn1 N1 C9 -53.1(6) 6_556 .
O2 Zn1 N1 C9 123.4(6) . .
N2 Zn1 N1 C9 -178.0(6) . .
O1W Zn1 N1 C9 45.4(6) . .
O3 Zn1 N1 C13 126.3(4) 6_556 .
O2 Zn1 N1 C13 -57.2(6) . .
N2 Zn1 N1 C13 1.4(4) . .
O1W Zn1 N1 C13 -135.2(4) . .
O3 Zn1 N2 C20 83.6(7) 6_556 .
O2 Zn1 N2 C20 -28.8(7) . .
O1W Zn1 N2 C20 -115.6(7) . .
N1 Zn1 N2 C20 173.1(7) . .
O3 Zn1 N2 C16 -91.1(5) 6_556 .
O2 Zn1 N2 C16 156.4(5) . .
O1W Zn1 N2 C16 69.7(5) . .
N1 Zn1 N2 C16 -1.6(5) . .
Zn1 O2 C1 O1 5.8(10) . .
Zn1 O2 C1 C3 -172.8(4) . .
Zn1 O3 C2 O4 4.5(9) 6 .
Zn1 O3 C2 C7 -177.0(4) 6 .
O1 C1 C3 C8 12.2(8) . .
O2 C1 C3 C8 -169.1(5) . .
O1 C1 C3 C4 -163.6(6) . .
O2 C1 C3 C4 15.1(8) . .
C8 C3 C4 C5 -1.8(9) . .
C1 C3 C4 C5 174.1(5) . .
C3 C4 C5 C6 0.5(9) . .
C3 C4 C5 I1 -175.8(4) . .
C4 C5 C6 C7 1.7(10) . .
I1 C5 C6 C7 178.1(4) . .
C5 C6 C7 C8 -2.6(9) . .
C5 C6 C7 C2 176.9(6) . .
O4 C2 C7 C6 -12.1(9) . .
O3 C2 C7 C6 169.3(6) . .
O4 C2 C7 C8 167.4(6) . .
O3 C2 C7 C8 -11.2(9) . .
C6 C7 C8 C3 1.3(8) . .
C2 C7 C8 C3 -178.2(5) . .
C4 C3 C8 C7 0.9(8) . .
C1 C3 C8 C7 -174.9(5) . .
C13 N1 C9 C10 0.5(11) . .
Zn1 N1 C9 C10 179.9(7) . .
N1 C9 C10 C11 0.3(15) . .
C9 C10 C11 C12 -1.7(15) . .
C10 C11 C12 C13 2.2(13) . .
C10 C11 C12 C14 -176.9(8) . .
C9 N1 C13 C12 0.1(9) . .
Zn1 N1 C13 C12 -179.4(5) . .
C9 N1 C13 C16 178.4(6) . .
Zn1 N1 C13 C16 -1.1(6) . .
C11 C12 C13 N1 -1.4(10) . .
C14 C12 C13 N1 177.8(6) . .
C11 C12 C13 C16 -179.7(7) . .
C14 C12 C13 C16 -0.5(9) . .
C11 C12 C14 C15 179.4(9) . .
C13 C12 C14 C15 0.3(11) . .
C12 C14 C15 C17 -0.6(12) . .
C20 N2 C16 C17 3.5(11) . .
Zn1 N2 C16 C17 178.5(5) . .
C20 N2 C16 C13 -173.5(7) . .
Zn1 N2 C16 C13 1.6(8) . .
N1 C13 C16 N2 -0.3(8) . .
C12 C13 C16 N2 178.1(6) . .
N1 C13 C16 C17 -177.3(6) . .
C12 C13 C16 C17 1.1(9) . .
N2 C16 C17 C18 -2.0(11) . .
C13 C16 C17 C18 174.9(7) . .
N2 C16 C17 C15 -178.3(7) . .
C13 C16 C17 C15 -1.4(10) . .
C14 C15 C17 C18 -174.8(9) . .
C14 C15 C17 C16 1.2(12) . .
C16 C17 C18 C19 -1.1(14) . .
C15 C17 C18 C19 175.0(9) . .
C17 C18 C19 C20 2.6(17) . .
C16 N2 C20 C19 -1.8(14) . .
Zn1 N2 C20 C19 -176.4(8) . .
C18 C19 C20 N2 -1.2(17) . .
